data_4334718
loop_
_publ_author_name
'Tatsunari Inoue'
'Katsunori Yamanishi'
'Mitsuru Kondo'

_publ_section_title
;
 Solvent-Soluble Coordination Polymer That Reconstructs Cyclic Frameworks
 That Trap a Kinetically Labile [Cu(CO3)2]2- Unit
;
_journal_name_full 'Inorganic Chemistry'
_journal_page_first 4765
_journal_page_last 4767
_journal_paper_doi 10.1021/ic400315g
_journal_volume 52
_journal_year 2013
_chemical_formula_moiety 'C19 H26 Cu N4 O5'
_chemical_formula_sum 'C19 H26 Cu N4 O5'
_chemical_formula_weight 453.98
_space_group_IT_number 13
_symmetry_cell_setting monoclinic
_symmetry_Int_Tables_number 13
_symmetry_space_group_name_Hall '-P 2yc'
_symmetry_space_group_name_H-M 'P 1 2/c 1'
_atom_sites_solution_hydrogens geom
_atom_sites_solution_primary direct
_atom_sites_solution_secondary difmap
_cell_angle_alpha 90.0000
_cell_angle_beta 101.295(8)
_cell_angle_gamma 90.0000
_cell_formula_units_Z 2
_cell_length_a 11.572(3)
_cell_length_b 5.149(2)
_cell_length_c 16.697(5)
_cell_measurement_reflns_used 2136
_cell_measurement_temperature 173
_cell_measurement_theta_max 27.52
_cell_measurement_theta_min 3.34
_cell_volume 975.6(5)
_computing_cell_refinement CrystalClear
_computing_data_collection 'CrystalClear (Rigaku/MSC Inc., 2006)'
_computing_data_reduction CrystalClear
_computing_molecular_graphics 'CrystalStructure 4.0'
_computing_publication_material 'CrystalStructure 4.0 (Rigaku, 2010)'
_computing_structure_refinement 'SHELXL97 (Sheldrick, 2008)'
_computing_structure_solution 'SIR92 (Altomare, et al., 1994)'
_diffrn_ambient_temperature 173
_diffrn_detector_area_resol_mean 7.314
_diffrn_measured_fraction_theta_full 0.982
_diffrn_measured_fraction_theta_max 0.982
_diffrn_measurement_device_type 'Rigaku Mercury70'
_diffrn_measurement_method w/
_diffrn_radiation_type 'Mo Ka/'
_diffrn_radiation_wavelength 0.71070
_diffrn_reflns_av_R_equivalents 0.1249
_diffrn_reflns_limit_h_max 10
_diffrn_reflns_limit_h_min -13
_diffrn_reflns_limit_k_max 5
_diffrn_reflns_limit_k_min -6
_diffrn_reflns_limit_l_max 19
_diffrn_reflns_limit_l_min -19
_diffrn_reflns_number 5474
_diffrn_reflns_theta_full 25.00
_diffrn_reflns_theta_max 25.00
_diffrn_standards_number 0
_exptl_absorpt_coefficient_mu 1.159
_exptl_absorpt_correction_T_max 0.988
_exptl_absorpt_correction_T_min 0.576
_exptl_absorpt_correction_type multi-scan
_exptl_absorpt_process_details 'REQAB (Rigaku, 1998)'
_exptl_crystal_colour palePurple
_exptl_crystal_density_diffrn 1.545
_exptl_crystal_description platelet
_exptl_crystal_F_000 474.00
_exptl_crystal_size_max 0.230
_exptl_crystal_size_mid 0.140
_exptl_crystal_size_min 0.010
_refine_diff_density_max 1.060
_refine_diff_density_min -0.670
_refine_ls_extinction_method none
_refine_ls_goodness_of_fit_ref 1.010
_refine_ls_hydrogen_treatment constr
_refine_ls_number_parameters 159
_refine_ls_number_reflns 1676
_refine_ls_number_restraints 94
_refine_ls_R_factor_gt 0.0841
_refine_ls_shift/su_max 0.000
_refine_ls_structure_factor_coef Fsqd
_refine_ls_weighting_details 'w = 1/[?^2^(Fo^2^)+(0.0168P)^2^+7.5648P] where P=(Fo^2^+2Fc^2^)/3'
_refine_ls_weighting_scheme calc
_refine_ls_wR_factor_ref 0.1873
_reflns_number_gt 1124
_reflns_number_total 1677
_reflns_threshold_expression F^2^>2.0s/(F^2^)
_cod_data_source_file ic400315g_si_002.cif
_cod_data_source_block 1
_cod_original_cell_volume 975.6(6)
_cod_database_code 4334718

loop_
_symmetry_equiv_pos_site_id
_symmetry_equiv_pos_as_xyz
1 +X,+Y,+Z
2 -X,+Y,1/2-Z
3 -X,-Y,-Z
4 +X,-Y,1/2+Z

loop_
_atom_site_label
_atom_site_type_symbol
_atom_site_fract_x
_atom_site_fract_y
_atom_site_fract_z
_atom_site_U_iso_or_equiv
_atom_site_adp_type
_atom_site_occupancy
_atom_site_symmetry_multiplicity
_atom_site_calc_flag
_atom_site_refinement_flags
Cu1 Cu 0.0000 0.4226(3) 0.7500 0.0357(5) Uani 1.0 2 d .
O1 O 0.0606(8) 0.7102(15) 0.8212(5) 0.033(2) Uani 0.5000 4 d .
O2 O 0.0572(8) 1.1427(15) 0.8197(5) 0.030(2) Uani 0.5000 4 d .
O3 O -0.0231(13) 0.9218(17) 0.7075(7) 0.034(3) Uani 0.5000 4 d .
O4A O -0.001(3) 0.720(5) 0.9699(18) 0.045(5) Uani 0.5000 4 d .
O5B O -0.015(3) 0.792(5) 0.9555(19) 0.049(5) Uani 0.5000 4 d .
N1 N 0.1512(5) 0.4255(11) 0.7081(3) 0.0286(13) Uani 1.0 4 d .
N2 N 0.2791(6) 0.3362(13) 0.6303(4) 0.0442(16) Uani 1.0 4 d .
C1 C 0.1746(7) 0.2718(16) 0.6506(4) 0.0385(18) Uani 1.0 4 d .
C2 C 0.3238(7) 0.5498(15) 0.6773(5) 0.0366(17) Uani 1.0 4 d .
C3 C 0.2448(7) 0.5947(17) 0.7256(4) 0.042(2) Uani 1.0 4 d .
C4 C 0.3280(8) 0.2064(18) 0.5651(6) 0.057(3) Uani 1.0 4 d .
C5 C 0.4178(7) 0.3650(16) 0.5333(5) 0.0417(18) Uani 1.0 4 d .
C6 C 0.3795(6) 0.5521(15) 0.4732(4) 0.0346(16) Uani 1.0 4 d .
C7 C 0.2493(7) 0.608(3) 0.4457(5) 0.066(3) Uani 1.0 4 d .
C8 C 0.4629(8) 0.6867(16) 0.4384(4) 0.0414(19) Uani 1.0 4 d .
C9 C 0.4247(10) 0.883(2) 0.3700(5) 0.070(3) Uani 1.0 4 d .
C10 C 0.0316(13) 0.9247(15) 0.7827(6) 0.034(3) Uani 0.5000 4 d .
H1 H 0.1252 0.1341 0.6264 0.0462 Uiso 1.0 4 calc R
H2 H 0.3941 0.6433 0.6757 0.0439 Uiso 1.0 4 calc R
H3 H 0.2529 0.7260 0.7663 0.0498 Uiso 1.0 4 calc R
H4A H 0.2625 0.1652 0.5192 0.0686 Uiso 1.0 4 calc R
H4B H 0.3645 0.0403 0.5866 0.0686 Uiso 1.0 4 calc R
H7A H 0.2067 0.5459 0.4873 0.0796 Uiso 1.0 4 calc R
H7B H 0.2197 0.5177 0.3941 0.0796 Uiso 1.0 4 calc R
H7C H 0.2373 0.7950 0.4380 0.0796 Uiso 1.0 4 calc R
H9A H 0.4687 0.8523 0.3264 0.0835 Uiso 1.0 4 calc R
H9B H 0.4407 1.0593 0.3915 0.0835 Uiso 1.0 4 calc R
H9C H 0.3402 0.8638 0.3482 0.0835 Uiso 1.0 4 calc R

loop_
_atom_site_aniso_label
_atom_site_aniso_U_11
_atom_site_aniso_U_22
_atom_site_aniso_U_33
_atom_site_aniso_U_12
_atom_site_aniso_U_13
_atom_site_aniso_U_23
Cu1 0.0342(8) 0.0460(9) 0.0313(7) 0.0000 0.0170(6) 0.0000
O1 0.033(5) 0.043(6) 0.024(5) 0.003(5) 0.008(4) 0.006(4)
O2 0.027(5) 0.043(6) 0.024(5) 0.000(5) 0.015(4) -0.004(4)
O3 0.030(6) 0.043(6) 0.030(5) -0.008(7) 0.010(4) 0.004(6)
O4A 0.050(8) 0.039(11) 0.053(10) 0.020(9) 0.026(8) 0.002(8)
O5B 0.058(9) 0.037(11) 0.057(10) 0.014(9) 0.021(8) 0.010(8)
N1 0.019(3) 0.038(4) 0.033(3) -0.001(3) 0.016(3) -0.003(3)
N2 0.046(4) 0.047(4) 0.051(4) -0.002(3) 0.037(3) -0.006(3)
C1 0.042(5) 0.047(5) 0.033(4) -0.011(4) 0.024(4) -0.004(4)
C2 0.032(4) 0.042(5) 0.042(4) -0.007(4) 0.021(3) 0.000(4)
C3 0.040(5) 0.061(6) 0.032(4) -0.015(4) 0.025(4) -0.017(4)
C4 0.061(5) 0.054(5) 0.073(5) -0.015(4) 0.054(4) -0.018(4)
C5 0.039(4) 0.052(5) 0.043(4) -0.010(4) 0.032(4) -0.012(4)
C6 0.023(4) 0.053(5) 0.031(4) -0.000(3) 0.012(3) -0.011(3)
C7 0.035(5) 0.117(9) 0.048(5) 0.014(5) 0.010(4) -0.018(6)
C8 0.055(5) 0.046(5) 0.030(4) 0.012(4) 0.025(4) -0.000(3)
C9 0.102(8) 0.069(7) 0.044(5) 0.026(6) 0.031(5) 0.016(5)
C10 0.030(6) 0.042(6) 0.033(6) 0.000(7) 0.016(5) 0.001(7)

loop_
_atom_type_symbol
_atom_type_description
_atom_type_scat_dispersion_real
_atom_type_scat_dispersion_imag
_atom_type_scat_source
C C 0.0033 0.0016
;
International Tables for Crystallography
(1992, Vol. C, Tables 4.2.6.8 and 6.1.1.4)
;
H H 0.0000 0.0000
;
International Tables for Crystallography
(1992, Vol. C, Table 6.1.1.4)
;
N N 0.0061 0.0033
;
International Tables for Crystallography
(1992, Vol. C, Tables 4.2.6.8 and 6.1.1.4)
;
O O 0.0106 0.0060
;
International Tables for Crystallography
(1992, Vol. C, Tables 4.2.6.8 and 6.1.1.4)
;
Cu Cu 0.3201 1.2651
;
International Tables for Crystallography
(1992, Vol. C, Tables 4.2.6.8 and 6.1.1.4)
;

loop_
_geom_angle_atom_site_label_1
_geom_angle_atom_site_label_2
_geom_angle_atom_site_label_3
_geom_angle
_geom_angle_publ_flag
_geom_angle_site_symmetry_1
_geom_angle_site_symmetry_3
O1 Cu1 O1 80.6(4) yes . 2_556
O1 Cu1 O2 99.4(4) yes . 1_545
O1 Cu1 O2 179.3(4) yes . 2_546
O1 Cu1 N1 88.4(4) yes . .
O1 Cu1 N1 90.9(4) yes . 2_556
O1 Cu1 O2 179.3(4) yes 2_556 1_545
O1 Cu1 O2 99.4(4) yes 2_556 2_546
O1 Cu1 N1 90.9(4) yes 2_556 .
O1 Cu1 N1 88.4(4) yes 2_556 2_556
O2 Cu1 O2 80.5(4) yes 1_545 2_546
O2 Cu1 N1 89.8(4) yes 1_545 .
O2 Cu1 N1 90.9(4) yes 1_545 2_556
O2 Cu1 N1 90.9(4) yes 2_546 .
O2 Cu1 N1 89.8(4) yes 2_546 2_556
N1 Cu1 N1 179.1(3) yes . 2_556
Cu1 O1 O3 112.2(7) yes . 2_556
Cu1 O1 C10 108.7(6) yes . .
O3 O1 C10 9.0(9) yes 2_556 .
Cu1 O2 O3 114.8(7) yes 1_565 2_556
Cu1 O2 C10 110.5(6) yes 1_565 .
O3 O2 C10 9.2(9) yes 2_556 .
O1 O3 O2 126.6(11) yes 2_556 2_556
O1 O3 O3 115.1(9) yes 2_556 2_556
O1 O3 C10 117.2(9) yes 2_556 .
O2 O3 O3 113.1(9) yes 2_556 2_556
O2 O3 C10 113.5(9) yes 2_556 .
O3 O3 C10 7.0(10) yes 2_556 .
Cu1 N1 C1 124.7(5) yes . .
Cu1 N1 C3 129.4(5) yes . .
C1 N1 C3 105.6(6) yes . .
C1 N2 C2 107.7(7) yes . .
C1 N2 C4 124.0(7) yes . .
C2 N2 C4 128.2(7) yes . .
N1 C1 N2 110.9(7) yes . .
N2 C2 C3 104.5(7) yes . .
N1 C3 C2 111.2(7) yes . .
N2 C4 C5 113.9(7) yes . .
C4 C5 C6 119.0(7) yes . .
C4 C5 C8 119.1(7) yes . 3_666
C6 C5 C8 121.9(8) yes . 3_666
C5 C6 C7 120.3(8) yes . .
C5 C6 C8 119.3(7) yes . .
C7 C6 C8 120.4(7) yes . .
C5 C8 C6 118.8(7) yes 3_666 .
C5 C8 C9 120.2(8) yes 3_666 .
C6 C8 C9 121.0(8) yes . .
O1 C10 O2 119.7(9) yes . .
O1 C10 O3 120.3(8) yes . .
O1 C10 C10 120.7(9) yes . 2_556
O2 C10 O3 120.0(8) yes . .
O2 C10 C10 118.9(9) yes . 2_556
O3 C10 C10 8.3(10) yes . 2_556
N1 C1 H1 124.570 no . .
N2 C1 H1 124.551 no . .
N2 C2 H2 127.726 no . .
C3 C2 H2 127.747 no . .
N1 C3 H3 124.411 no . .
C2 C3 H3 124.389 no . .
N2 C4 H4A 108.768 no . .
N2 C4 H4B 108.766 no . .
C5 C4 H4A 108.767 no . .
C5 C4 H4B 108.768 no . .
H4A C4 H4B 107.654 no . .
C6 C7 H7A 109.470 no . .
C6 C7 H7B 109.467 no . .
C6 C7 H7C 109.473 no . .
H7A C7 H7B 109.477 no . .
H7A C7 H7C 109.474 no . .
H7B C7 H7C 109.466 no . .
C8 C9 H9A 109.469 no . .
C8 C9 H9B 109.470 no . .
C8 C9 H9C 109.471 no . .
H9A C9 H9B 109.472 no . .
H9A C9 H9C 109.471 no . .
H9B C9 H9C 109.475 no . .

loop_
_geom_bond_atom_site_label_1
_geom_bond_atom_site_label_2
_geom_bond_distance
_geom_bond_publ_flag
_geom_bond_site_symmetry_2
Cu1 O1 1.942(8) yes .
Cu1 O1 1.942(8) yes 2_556
Cu1 O2 1.889(8) yes 1_545
Cu1 O2 1.889(8) yes 2_546
Cu1 N1 2.007(6) yes .
Cu1 N1 2.007(6) yes 2_556
O1 O3 1.234(12) yes 2_556
O1 C10 1.288(11) yes .
O2 O3 1.260(12) yes 2_556
O2 C10 1.287(11) yes .
O3 O3 1.414(15) yes 2_556
O3 C10 1.291(15) yes .
N1 C1 1.314(10) yes .
N1 C3 1.376(10) yes .
N2 C1 1.359(11) yes .
N2 C2 1.390(10) yes .
N2 C4 1.481(12) yes .
C2 C3 1.353(12) yes .
C4 C5 1.499(13) yes .
C5 C6 1.399(11) yes .
C5 C8 1.394(11) yes 3_666
C6 C7 1.513(11) yes .
C6 C8 1.403(12) yes .
C8 C9 1.525(12) yes .
C10 C10 1.190(15) yes 2_556
C1 H1 0.950 no .
C2 H2 0.950 no .
C3 H3 0.950 no .
C4 H4A 0.990 no .
C4 H4B 0.990 no .
C7 H7A 0.980 no .
C7 H7B 0.980 no .
C7 H7C 0.980 no .
C9 H9A 0.980 no .
C9 H9B 0.980 no .
C9 H9C 0.980 no .

loop_
_geom_contact_atom_site_label_1
_geom_contact_atom_site_label_2
_geom_contact_distance
_geom_contact_publ_flag
_geom_contact_site_symmetry_2
Cu1 O3 2.674(9) no 1_545
Cu1 O3 2.666(9) no .
Cu1 C1 2.959(8) no 2_556
Cu1 C3 3.070(8) no 2_556
Cu1 C10 2.632(8) no 2_546
Cu1 C10 2.653(8) no 2_556
O1 O2 3.331(11) no 2_556
O1 C3 2.962(13) no .
O1 C3 3.517(12) no 2_556
O1 C7 3.161(12) no 4_565
O2 C1 3.429(12) no 1_565
O2 C1 2.900(12) no 2_566
O2 C7 3.032(12) no 4_575
O3 N1 3.254(13) no .
O3 N1 3.284(13) no 1_565
O3 N1 3.395(13) no 2_556
O3 N1 3.424(13) no 2_566
O3 C1 3.200(16) no 1_565
O3 C3 3.489(16) no .
O3 C3 3.433(16) no 2_556
N1 C10 3.285(12) no 1_545
N1 C10 3.279(12) no .
N1 C10 3.357(13) no 2_546
N1 C10 3.351(13) no 2_556
N2 C6 3.266(10) no .
N2 C7 3.340(12) no .
N2 C8 3.404(12) no 3_666
C1 C10 3.497(15) no 1_545
C1 C10 3.342(16) no 2_546
C2 C5 2.982(12) no .
C2 C6 3.590(11) no .
C3 C10 3.287(16) no .
C4 C7 2.891(14) no .
C4 C9 2.892(14) no 3_666
C5 C5 2.760(12) no 3_666
C6 C6 2.809(10) no 3_666
C7 C9 2.956(15) no .
C8 C8 2.823(11) no 3_666
O1 O4A 2.72(4) no .
O1 O5B 2.60(4) no .
O2 O4A 3.49(3) no .
O2 O5B 3.14(4) no .
O3 O4A 3.21(4) no 2_556
O3 O5B 2.92(4) no 2_556
O4A O1 2.72(4) no .
O4A O2 3.49(3) no .
O4A O3 3.21(4) no 2_556
O4A O4A 2.47(4) no 3_567
O4A O4A 3.05(4) no 3_577
O4A N1 3.48(3) no 2_556
O4A C1 3.44(3) no 2_556
O4A C1 3.29(3) no 4_565
O4A C7 3.48(4) no 2_556
O4A C7 3.45(4) no 4_565
O4A C10 3.39(4) no .
O5B O1 2.60(4) no .
O5B O2 3.14(4) no .
O5B O3 2.92(4) no 2_556
O5B O5B 3.35(4) no 3_567
O5B O5B 2.59(4) no 3_577
O5B N1 3.44(3) no 2_556
O5B C1 3.53(3) no 2_556
O5B C1 3.37(3) no 2_566
O5B C1 3.57(3) no 4_565
O5B C7 3.57(4) no 2_556
O5B C10 3.11(4) no .
N1 O4A 3.48(3) no 2_556
N1 O5B 3.44(3) no 2_556
C1 O4A 3.44(3) no 2_556
C1 O4A 3.29(3) no 4_564
C1 O5B 3.37(3) no 2_546
C1 O5B 3.53(3) no 2_556
C1 O5B 3.57(3) no 4_564
C7 O4A 3.48(4) no 2_556
C7 O4A 3.45(4) no 4_564
C7 O5B 3.57(4) no 2_556
C10 O4A 3.39(4) no .
C10 O5B 3.11(4) no .
Cu1 H1 3.1206 no .
Cu1 H1 3.1206 no 2_556
Cu1 H3 3.2810 no .
Cu1 H3 3.2810 no 2_556
Cu1 H7B 3.1539 no 3_566
Cu1 H7B 3.1539 no 4_565
O1 H1 3.3003 no 2_566
O1 H3 2.5679 no .
O1 H7A 3.2339 no 4_565
O1 H7B 2.3172 no 4_565
O1 H7C 3.5939 no 4_575
O2 H1 3.4684 no 1_565
O2 H1 2.4527 no 2_566
O2 H3 3.3638 no .
O2 H7A 3.3917 no 4_575
O2 H7B 2.6870 no 4_575
O2 H7C 2.5955 no 4_575
O2 H9C 3.2151 no 4_575
O3 H1 2.6246 no 1_565
O3 H1 3.4005 no 2_566
O3 H3 3.3092 no .
O3 H3 2.9549 no 2_556
O3 H7B 3.4148 no 3_566
O3 H7C 3.4377 no 3_576
N1 H2 3.1704 no .
N1 H7B 3.0637 no 4_565
N1 H9C 3.2352 no 4_565
N2 H3 3.0892 no .
N2 H7A 2.6047 no .
N2 H9A 3.0258 no 3_666
C1 H2 3.1417 no .
C1 H3 3.4302 no 1_545
C1 H3 3.0556 no .
C1 H4A 2.6500 no .
C1 H4B 2.8836 no .
C1 H7A 3.1554 no .
C1 H9C 3.5444 no 4_565
C2 H1 3.1339 no .
C2 H4A 3.2652 no .
C2 H4B 3.1114 no .
C2 H4B 3.0290 no 1_565
C2 H7A 3.1954 no .
C2 H9A 3.1800 no 3_666
C2 H9A 3.4148 no 4_565
C2 H9C 3.5356 no 4_565
C3 H1 3.0637 no .
C3 H1 3.3874 no 1_565
C3 H7B 2.9410 no 4_565
C3 H9C 3.1772 no 4_565
C3 H9C 3.5066 no 4_575
C4 H1 2.7623 no .
C4 H2 3.4430 no 1_545
C4 H2 2.9165 no .
C4 H7A 2.4487 no .
C4 H7B 3.3006 no .
C4 H7C 3.0361 no 1_545
C4 H9A 2.6909 no 3_666
C4 H9B 3.4871 no 1_545
C4 H9B 2.9671 no 3_666
C5 H2 2.8352 no .
C5 H7A 2.5865 no .
C5 H7B 3.0322 no .
C5 H7C 3.2398 no .
C5 H9A 2.6943 no 3_666
C5 H9B 2.8987 no 1_545
C5 H9B 2.8678 no 3_666
C5 H9B 3.4983 no 3_676
C5 H9C 3.3130 no 3_666
C6 H2 3.3859 no .
C6 H4A 2.6076 no .
C6 H4A 3.5776 no 1_565
C6 H4B 3.2690 no .
C6 H4B 3.1719 no 1_565
C6 H9A 3.2338 no .
C6 H9B 3.0296 no 1_545
C6 H9B 3.0925 no .
C6 H9B 3.4056 no 3_676
C6 H9C 2.6018 no .
C7 H3 3.4605 no 4_564
C7 H4A 2.5771 no .
C7 H4A 3.1143 no 1_565
C7 H4B 3.3230 no 1_565
C7 H9B 3.4530 no .
C7 H9C 2.4843 no .
C8 H2 3.2395 no 3_666
C8 H4A 3.2095 no 3_666
C8 H4B 3.4391 no 1_565
C8 H4B 2.5423 no 3_666
C8 H7A 3.3060 no .
C8 H7B 2.9002 no .
C8 H7C 2.6688 no .
C8 H9B 3.3226 no 1_545
C8 H9B 3.1268 no 3_676
C9 H2 3.5988 no 3_666
C9 H2 3.3990 no 3_676
C9 H3 3.1074 no 4_574
C9 H4B 2.4364 no 3_666
C9 H7B 3.1150 no .
C9 H7C 2.6772 no .
C10 H1 3.2029 no 1_565
C10 H1 2.7991 no 2_566
C10 H3 2.8205 no .
C10 H3 3.3909 no 2_556
C10 H7B 3.4347 no 4_565
C10 H7C 3.4719 no 4_575
H1 H3 3.2717 no 1_545
H1 H4A 2.6204 no .
H1 H4B 3.0113 no .
H1 H7A 3.4109 no .
H2 H2 3.1258 no 2_656
H2 H3 2.4714 no .
H2 H4B 3.4318 no .
H2 H4B 2.5129 no 1_565
H2 H7A 3.4898 no .
H2 H9A 3.0091 no 3_666
H2 H9A 3.0475 no 3_676
H2 H9A 3.5682 no 4_565
H2 H9B 2.8458 no 3_676
H3 H7B 2.5675 no 4_565
H3 H9A 3.3134 no 4_575
H3 H9B 2.9218 no 4_575
H3 H9C 3.4014 no 4_565
H3 H9C 2.6096 no 4_575
H4A H7A 3.2762 no 1_545
H4A H7A 2.0993 no .
H4A H7B 2.7384 no .
H4A H7C 2.3236 no 1_545
H4A H7C 3.5045 no .
H4A H9B 3.2893 no 1_545
H4A H9C 3.5179 no 1_545
H4B H7A 3.3727 no 1_545
H4B H7A 3.4166 no .
H4B H7C 2.9124 no 1_545
H4B H9A 2.2458 no 3_666
H4B H9B 3.5381 no 1_545
H4B H9B 2.2698 no 3_666
H4B H9C 3.4132 no 3_666
H7A H9C 3.4453 no .
H7B H9B 3.4867 no 1_545
H7B H9C 2.4749 no .
H7C H9A 3.5630 no .
H7C H9B 2.9524 no .
H7C H9C 2.1204 no .
H9A H9A 2.7841 no 2_655
O4A H1 3.5815 no 2_556
O4A H1 2.8789 no 2_566
O4A H1 2.8357 no 4_565
O4A H4A 3.0613 no 4_565
O4A H7A 2.7596 no 2_556
O4A H7A 2.7357 no 4_565
O4A H7B 3.3043 no 4_565
O4A H7C 3.4057 no 2_556
O5B H1 2.4315 no 2_566
O5B H1 3.0172 no 4_565
O5B H4A 3.5423 no 2_566
O5B H4A 3.1848 no 4_565
O5B H7A 2.8773 no 2_556
O5B H7A 3.0591 no 4_565
O5B H7B 3.4727 no 4_565
O5B H7C 3.4020 no 2_556
H1 O4A 2.8789 no 2_546
H1 O4A 3.5815 no 2_556
H1 O4A 2.8357 no 4_564
H1 O5B 2.4315 no 2_546
H1 O5B 3.0172 no 4_564
H4A O4A 3.0613 no 4_564
H4A O5B 3.5423 no 2_546
H4A O5B 3.1848 no 4_564
H7A O4A 2.7596 no 2_556
H7A O4A 2.7357 no 4_564
H7A O5B 2.8773 no 2_556
H7A O5B 3.0591 no 4_564
H7B O4A 3.3043 no 4_564
H7B O5B 3.4727 no 4_564
H7C O4A 3.4057 no 2_556
H7C O5B 3.4020 no 2_556

loop_
_geom_torsion_atom_site_label_1
_geom_torsion_atom_site_label_2
_geom_torsion_atom_site_label_3
_geom_torsion_atom_site_label_4
_geom_torsion
_geom_torsion_publ_flag
_geom_torsion_site_symmetry_1
_geom_torsion_site_symmetry_3
_geom_torsion_site_symmetry_4
O1 Cu1 O1 O3 7.0(6) no . 2_556 .
O1 Cu1 O1 C10 -1.9(6) no . 2_556 2_556
O1 Cu1 O1 O3 7.0(6) no 2_556 . 2_556
O1 Cu1 O1 C10 -1.9(6) no 2_556 . .
O1 Cu1 O2 O3 174.3(6) no . 1_545 2_546
O1 Cu1 O2 C10 -176.9(6) no . 1_545 1_545
O2 Cu1 O1 O3 -172.3(6) no 1_545 . 2_556
O2 Cu1 O1 C10 178.8(6) no 1_545 . .
O1 Cu1 N1 C1 -177.9(5) no . . .
O1 Cu1 N1 C3 -4.7(5) no . . .
N1 Cu1 O1 O3 98.2(6) no . . 2_556
N1 Cu1 O1 C10 89.3(6) no . . .
O1 Cu1 N1 C1 -97.3(5) no . 2_556 2_556
O1 Cu1 N1 C3 75.9(5) no . 2_556 2_556
N1 Cu1 O1 O3 -81.2(6) no 2_556 . 2_556
N1 Cu1 O1 C10 -90.1(6) no 2_556 . .
O1 Cu1 O2 O3 174.3(6) no 2_556 2_546 1_545
O1 Cu1 O2 C10 -176.9(6) no 2_556 2_546 2_546
O2 Cu1 O1 O3 -172.3(6) no 2_546 2_556 .
O2 Cu1 O1 C10 178.8(6) no 2_546 2_556 2_556
O1 Cu1 N1 C1 -97.3(5) no 2_556 . .
O1 Cu1 N1 C3 75.9(5) no 2_556 . .
N1 Cu1 O1 O3 -81.2(6) no . 2_556 .
N1 Cu1 O1 C10 -90.1(6) no . 2_556 2_556
O1 Cu1 N1 C1 -177.9(5) no 2_556 2_556 2_556
O1 Cu1 N1 C3 -4.7(5) no 2_556 2_556 2_556
N1 Cu1 O1 O3 98.2(6) no 2_556 2_556 .
N1 Cu1 O1 C10 89.3(6) no 2_556 2_556 2_556
O2 Cu1 O2 O3 -6.4(6) no 1_545 2_546 1_545
O2 Cu1 O2 C10 2.4(6) no 1_545 2_546 2_546
O2 Cu1 O2 O3 -6.4(6) no 2_546 1_545 2_546
O2 Cu1 O2 C10 2.4(6) no 2_546 1_545 1_545
O2 Cu1 N1 C1 82.7(5) no 1_545 . .
O2 Cu1 N1 C3 -104.1(5) no 1_545 . .
N1 Cu1 O2 O3 -97.3(6) no . 1_545 2_546
N1 Cu1 O2 C10 -88.5(6) no . 1_545 1_545
O2 Cu1 N1 C1 2.1(5) no 1_545 2_556 2_556
O2 Cu1 N1 C3 175.4(5) no 1_545 2_556 2_556
N1 Cu1 O2 O3 83.2(6) no 2_556 1_545 2_546
N1 Cu1 O2 C10 92.0(6) no 2_556 1_545 1_545
O2 Cu1 N1 C1 2.1(5) no 2_546 . .
O2 Cu1 N1 C3 175.4(5) no 2_546 . .
N1 Cu1 O2 O3 83.2(6) no . 2_546 1_545
N1 Cu1 O2 C10 92.0(6) no . 2_546 2_546
O2 Cu1 N1 C1 82.7(5) no 2_546 2_556 2_556
O2 Cu1 N1 C3 -104.1(5) no 2_546 2_556 2_556
N1 Cu1 O2 O3 -97.3(6) no 2_556 2_546 1_545
N1 Cu1 O2 C10 -88.5(6) no 2_556 2_546 2_546
Cu1 O1 O3 O2 -171.0(11) no . 2_556 .
Cu1 O1 O3 O3 -18.6(15) no . 2_556 .
Cu1 O1 O3 C10 -11.1(16) no . 2_556 2_556
Cu1 O1 C10 O2 176.4(10) no . . .
Cu1 O1 C10 O3 -3.5(16) no . . .
Cu1 O1 C10 C10 6.1(16) no . . 2_556
Cu1 O2 O3 O1 169.5(11) no 1_565 2_556 .
Cu1 O2 O3 O3 16.6(15) no 1_565 2_556 .
Cu1 O2 O3 C10 9.0(15) no 1_565 2_556 2_556
Cu1 O2 C10 O1 -178.1(10) no 1_565 . .
Cu1 O2 C10 O3 1.8(16) no 1_565 . .
Cu1 O2 C10 C10 -7.7(16) no 1_565 . 2_556
O1 O3 O3 O1 26(2) no 2_556 2_556 .
O1 O3 O3 O2 -178.1(12) no 2_556 2_556 .
O1 O3 C10 O1 10(3) no 2_556 . .
O1 O3 C10 O2 -169.7(13) no 2_556 . .
O2 O3 O3 O1 -178.1(12) no 2_556 2_556 .
O2 O3 O3 O2 -21.9(19) no 2_556 2_556 .
O2 O3 C10 O1 172.7(12) no 2_556 . .
O2 O3 C10 O2 -7(2) no 2_556 . .
Cu1 N1 C1 N2 174.3(4) no . . .
Cu1 N1 C3 C2 -172.4(4) no . . .
C1 N1 C3 C2 1.8(8) no . . .
C3 N1 C1 N2 -0.2(7) no . . .
C1 N2 C2 C3 2.3(7) no . . .
C2 N2 C1 N1 -1.3(8) no . . .
C1 N2 C4 C5 159.0(6) no . . .
C4 N2 C1 N1 -177.4(6) no . . .
C2 N2 C4 C5 -16.3(11) no . . .
C4 N2 C2 C3 178.2(7) no . . .
N2 C2 C3 N1 -2.5(8) no . . .
N2 C4 C5 C6 -83.4(9) no . . .
N2 C4 C5 C8 99.8(8) no . . 3_666
C4 C5 C6 C7 4.8(11) no . . .
C4 C5 C6 C8 -174.9(7) no . . .
C4 C5 C8 C6 174.9(7) no . 3_666 3_666
C4 C5 C8 C9 -6.1(11) no . 3_666 3_666
C6 C5 C8 C6 -1.8(11) no . 3_666 3_666
C6 C5 C8 C9 177.1(7) no . 3_666 3_666
C8 C5 C6 C7 -178.4(7) no 3_666 . .
C8 C5 C6 C8 1.8(11) no 3_666 . .
C5 C6 C8 C5 -1.8(11) no . . 3_666
C5 C6 C8 C9 177.2(6) no . . .
C7 C6 C8 C5 178.4(7) no . . 3_666
C7 C6 C8 C9 -2.6(11) no . . .
O1 C10 C10 O1 -9(3) no . 2_556 2_556
O1 C10 C10 O2 -179.0(12) no . 2_556 2_556
O2 C10 C10 O1 -179.0(12) no . 2_556 2_556
O2 C10 C10 O2 11(3) no . 2_556 2_556
